data_4001345
loop_
_publ_author_name
'Boyle, Timothy J.'
'Hernandez-Sanchez, Bernadette A.'
'Baros, Christina M.'
'Brewer, Luke N.'
'Rodriguez, Mark A.'

_publ_section_title
;
 Influencing the Morphology and Phase of Calcium Ceramic Nanoparticles
 Based on the Calcium Alkoxide Precursors' Characteristics
;
_journal_issue 8
_journal_name_full 'Chemistry of Materials'
_journal_page_first 2016
_journal_paper_doi 10.1021/cm0700091
_journal_volume 19
_journal_year 2007
_chemical_formula_moiety '(C78 H114 Ca4 O14), (O C4 H8)'
_chemical_formula_sum 'C82 H122 Ca4 O15'
_chemical_formula_weight 1508.12
_chemical_name_systematic
; 
 ? 
;
_space_group_IT_number 14
_symmetry_cell_setting monoclinic
_symmetry_space_group_name_Hall '-P 2yn'
_symmetry_space_group_name_H-M 'P 1 21/n 1'
_atom_sites_solution_hydrogens geom
_atom_sites_solution_primary direct
_atom_sites_solution_secondary difmap
_audit_creation_method SHELXL-97
_cell_angle_alpha 90.00
_cell_angle_beta 92.3000(10)
_cell_angle_gamma 90.00
_cell_formula_units_Z 2
_cell_length_a 12.5656(8)
_cell_length_b 16.0295(10)
_cell_length_c 21.1322(14)
_cell_measurement_reflns_used 5410
_cell_measurement_temperature 203(2)
_cell_measurement_theta_max 23.94
_cell_measurement_theta_min 2.25
_cell_volume 4253.0(5)
_computing_cell_refinement 'SMART 5.054 (Bruker, 1998)'
_computing_data_collection 'SMART 5.054 (Bruker, 1998)'
_computing_data_reduction 'SAINT 6.02 (Bruker, 2001)'
_computing_molecular_graphics 'SHELXTL 5.1  (Bruker, 1998)'
_computing_publication_material 'SHELXTL 5.1  (Bruker, 1998)'
_computing_structure_refinement 'XSHELL 4.01 (Bruker, 2000)'
_computing_structure_solution 'SHELXTL 5.1  (Bruker, 1998)'
_diffrn_ambient_temperature 203(2)
_diffrn_measured_fraction_theta_full 0.999
_diffrn_measured_fraction_theta_max 0.999
_diffrn_measurement_device_type 'CCD area detector'
_diffrn_measurement_method 'phi and omega scans'
_diffrn_radiation_monochromator graphite
_diffrn_radiation_source 'fine-focus sealed tube'
_diffrn_radiation_type MoK\a
_diffrn_radiation_wavelength 0.71073
_diffrn_reflns_av_R_equivalents 0.0326
_diffrn_reflns_av_sigmaI/netI 0.0320
_diffrn_reflns_limit_h_max 15
_diffrn_reflns_limit_h_min -15
_diffrn_reflns_limit_k_max 19
_diffrn_reflns_limit_k_min -19
_diffrn_reflns_limit_l_max 25
_diffrn_reflns_limit_l_min -25
_diffrn_reflns_number 30515
_diffrn_reflns_theta_full 25.38
_diffrn_reflns_theta_max 25.38
_diffrn_reflns_theta_min 1.59
_exptl_absorpt_coefficient_mu 0.314
_exptl_absorpt_correction_T_max 0.95
_exptl_absorpt_correction_T_min 0.93
_exptl_absorpt_correction_type empirical
_exptl_absorpt_process_details 'SADABS ver 2.03, Sheldrick (1999).'
_exptl_crystal_colour colorless
_exptl_crystal_density_diffrn 1.178
_exptl_crystal_density_meas ?
_exptl_crystal_density_method 'not measured'
_exptl_crystal_description irregular
_exptl_crystal_F_000 1628
_exptl_crystal_size_max 0.37
_exptl_crystal_size_mid 0.20
_exptl_crystal_size_min 0.17
_refine_diff_density_max 0.468
_refine_diff_density_min -0.283
_refine_diff_density_rms 0.052
_refine_ls_extinction_method none
_refine_ls_goodness_of_fit_ref 1.066
_refine_ls_hydrogen_treatment constr
_refine_ls_matrix_type full
_refine_ls_number_parameters 439
_refine_ls_number_reflns 7810
_refine_ls_number_restraints 0
_refine_ls_restrained_S_all 1.066
_refine_ls_R_factor_all 0.0690
_refine_ls_R_factor_gt 0.0519
_refine_ls_shift/su_max 0.001
_refine_ls_shift/su_mean 0.000
_refine_ls_structure_factor_coef Fsqd
_refine_ls_weighting_details 'calc w=1/[\s^2^(Fo^2^)+(0.0847P)^2^+0.5680P] where P=(Fo^2^+2Fc^2^)/3'
_refine_ls_weighting_scheme calc
_refine_ls_wR_factor_gt 0.1424
_refine_ls_wR_factor_ref 0.1524
_reflns_number_gt 5809
_reflns_number_total 7810
_reflns_threshold_expression >2sigma(I)
_cod_data_source_file cm0700091si20070102_085715.cif
_cod_data_source_block jul113s
_cod_depositor_comments
;
The following automatic conversions were performed:

'_symmetry_cell_setting' value 'Monoclinic' changed to 'monoclinic'
according to /home/saulius/struct/CIF-dictionaries/cif_core.dic
dictionary named 'cif_core.dic' version 2.4.1 from 2010-06-29.

Automatic conversion script
Id: cif_fix_values 1715 2011-07-08 13:25:40Z adriana 

The following automatic conversions were performed:

'_exptl_crystal_density_meas' value 'not measured' was changed to '?'
- the value is perceived as not measured.

Automatic conversion script
Id: cif_fix_values 3008 2015-01-20 13:52:24Z robertas 
;
_cod_original_sg_symbol_H-M 'P2(1)/n  '
_cod_database_code 4001345

loop_
_symmetry_equiv_pos_as_xyz
'x, y, z'
'-x+1/2, y+1/2, -z+1/2'
'-x, -y, -z'
'x-1/2, -y-1/2, z-1/2'

loop_
_atom_site_label
_atom_site_type_symbol
_atom_site_fract_x
_atom_site_fract_y
_atom_site_fract_z
_atom_site_U_iso_or_equiv
_atom_site_adp_type
_atom_site_occupancy
_atom_site_symmetry_multiplicity
_atom_site_calc_flag
_atom_site_refinement_flags
Ca1 Ca 0.50602(4) 0.44577(3) 0.07584(2) 0.03694(15) Uani 1 1 d .
Ca2 Ca 0.52673(4) 0.66816(3) 0.06980(2) 0.03747(15) Uani 1 1 d .
O1 O 0.67419(15) 0.73261(13) 0.09227(10) 0.0670(6) Uani 1 1 d .
O2 O 0.42728(15) 0.77864(11) 0.11745(9) 0.0577(5) Uani 1 1 d .
O3 O 0.43867(13) 0.67388(10) -0.02658(8) 0.0444(4) Uani 1 1 d .
O4 O 0.37503(17) 0.36376(13) 0.12835(9) 0.0666(6) Uani 1 1 d .
O5 O 0.64667(16) 0.42103(12) 0.15623(9) 0.0602(5) Uani 1 1 d .
O6 O 0.45281(13) 0.56493(10) 0.12788(7) 0.0412(4) Uani 1 1 d .
O8 O 0.59582(12) 0.54903(9) 0.02002(7) 0.0367(4) Uani 1 1 d .
C1 C 0.7757(2) 0.74258(16) 0.10773(13) 0.0505(7) Uani 1 1 d .
C2 C 0.8272(3) 0.6963(2) 0.15658(16) 0.0739(9) Uani 1 1 d .
H2 H 0.7873 0.6577 0.1793 0.089 Uiso 1 1 calc R
C3 C 0.9327(3) 0.7053(3) 0.17223(18) 0.0869(11) Uani 1 1 d .
H3 H 0.9637 0.6735 0.2055 0.104 Uiso 1 1 calc R
C4 C 0.9935(2) 0.7596(3) 0.14029(17) 0.0848(11) Uani 1 1 d .
H4 H 1.0670 0.7639 0.1499 0.102 Uiso 1 1 calc R
C5 C 0.9456(2) 0.8088(2) 0.09310(15) 0.0645(8) Uani 1 1 d .
H5 H 0.9871 0.8481 0.0721 0.077 Uiso 1 1 calc R
C6 C 0.83851(19) 0.80171(16) 0.07609(12) 0.0468(6) Uani 1 1 d .
C7 C 0.7853(2) 0.85754(18) 0.02675(13) 0.0541(7) Uani 1 1 d .
H7 H 0.7272 0.8248 0.0057 0.065 Uiso 1 1 calc R
C8 C 0.8580(3) 0.8867(4) -0.0247(2) 0.1220(18) Uani 1 1 d .
H8A H 0.8156 0.9127 -0.0586 0.183 Uiso 1 1 calc R
H8B H 0.8958 0.8392 -0.0413 0.183 Uiso 1 1 calc R
H8C H 0.9088 0.9268 -0.0070 0.183 Uiso 1 1 calc R
C9 C 0.7343(3) 0.9316(2) 0.05802(18) 0.0854(11) Uani 1 1 d .
H9A H 0.6834 0.9120 0.0880 0.128 Uiso 1 1 calc R
H9B H 0.6981 0.9657 0.0260 0.128 Uiso 1 1 calc R
H9C H 0.7889 0.9645 0.0802 0.128 Uiso 1 1 calc R
C10 C 0.6572(3) 0.3577(2) 0.20389(16) 0.0849(11) Uani 1 1 d .
H10A H 0.6509 0.3022 0.1847 0.102 Uiso 1 1 calc R
H10B H 0.6015 0.3639 0.2347 0.102 Uiso 1 1 calc R
C11 C 0.7629(4) 0.3684(4) 0.2350(3) 0.154(2) Uani 1 1 d .
H11A H 0.7561 0.3794 0.2803 0.185 Uiso 1 1 calc R
H11B H 0.8053 0.3175 0.2305 0.185 Uiso 1 1 calc R
C12 C 0.8123(5) 0.4353(5) 0.2063(3) 0.200(4) Uani 1 1 d .
H12A H 0.8816 0.4178 0.1912 0.239 Uiso 1 1 calc R
H12B H 0.8242 0.4805 0.2371 0.239 Uiso 1 1 calc R
C13 C 0.7455(3) 0.4648(3) 0.15345(19) 0.0902(12) Uani 1 1 d .
H13A H 0.7339 0.5251 0.1568 0.108 Uiso 1 1 calc R
H13B H 0.7791 0.4533 0.1133 0.108 Uiso 1 1 calc R
C14 C 0.3567(4) 0.3520(2) 0.19388(17) 0.1099(16) Uani 1 1 d .
H14A H 0.3768 0.4019 0.2183 0.132 Uiso 1 1 calc R
H14B H 0.3977 0.3044 0.2108 0.132 Uiso 1 1 calc R
C15 C 0.2401(6) 0.3359(4) 0.1964(3) 0.176(3) Uani 1 1 d .
H15A H 0.2261 0.2915 0.2269 0.211 Uiso 1 1 calc R
H15B H 0.2025 0.3865 0.2090 0.211 Uiso 1 1 calc R
C16 C 0.2052(5) 0.3106(6) 0.1327(4) 0.201(4) Uani 1 1 d .
H16A H 0.1810 0.2525 0.1325 0.241 Uiso 1 1 calc R
H16B H 0.1463 0.3460 0.1169 0.241 Uiso 1 1 calc R
C17 C 0.2933(3) 0.3197(3) 0.0948(2) 0.1103(15) Uani 1 1 d .
H17A H 0.2722 0.3500 0.0561 0.132 Uiso 1 1 calc R
H17B H 0.3194 0.2645 0.0828 0.132 Uiso 1 1 calc R
C18 C 0.37923(19) 0.57304(14) 0.17171(11) 0.0391(5) Uani 1 1 d .
C19 C 0.4080(2) 0.58001(16) 0.23644(11) 0.0483(6) Uani 1 1 d .
C20 C 0.3277(3) 0.5900(2) 0.27882(14) 0.0685(8) Uani 1 1 d .
H20 H 0.3463 0.5950 0.3222 0.082 Uiso 1 1 calc R
C21 C 0.2222(3) 0.5928(2) 0.26005(18) 0.0809(10) Uani 1 1 d .
H21 H 0.1699 0.6017 0.2899 0.097 Uiso 1 1 calc R
C22 C 0.1938(3) 0.5825(2) 0.19758(18) 0.0812(10) Uani 1 1 d .
H22 H 0.1214 0.5820 0.1845 0.097 Uiso 1 1 calc R
C23 C 0.2710(2) 0.57267(19) 0.15365(14) 0.0619(8) Uani 1 1 d .
H23 H 0.2505 0.5656 0.1107 0.074 Uiso 1 1 calc R
C24 C 0.5230(3) 0.5768(2) 0.25823(14) 0.0754(10) Uani 1 1 d .
H24 H 0.5619 0.5473 0.2251 0.091 Uiso 1 1 calc R
C25 C 0.5420(4) 0.5288(3) 0.31958(18) 0.1037(14) Uani 1 1 d .
H25A H 0.5119 0.5594 0.3542 0.156 Uiso 1 1 calc R
H25B H 0.6180 0.5217 0.3279 0.156 Uiso 1 1 calc R
H25C H 0.5083 0.4744 0.3159 0.156 Uiso 1 1 calc R
C26 C 0.5694(3) 0.6640(3) 0.26397(19) 0.1153(17) Uani 1 1 d .
H26A H 0.5567 0.6937 0.2244 0.173 Uiso 1 1 calc R
H26B H 0.6455 0.6603 0.2734 0.173 Uiso 1 1 calc R
H26C H 0.5358 0.6937 0.2978 0.173 Uiso 1 1 calc R
C27 C 0.4716(3) 0.8450(3) 0.1503(3) 0.153(3) Uani 1 1 d .
H27A H 0.5416 0.8580 0.1340 0.184 Uiso 1 1 calc R
H27B H 0.4812 0.8305 0.1952 0.184 Uiso 1 1 calc R
C28 C 0.4042(6) 0.9149(3) 0.1434(4) 0.213(5) Uani 1 1 d .
H28A H 0.4310 0.9536 0.1119 0.255 Uiso 1 1 calc R
H28B H 0.3994 0.9445 0.1838 0.255 Uiso 1 1 calc R
C29 C 0.3002(5) 0.8817(4) 0.1226(3) 0.155(3) Uani 1 1 d .
H29A H 0.2454 0.8973 0.1521 0.187 Uiso 1 1 calc R
H29B H 0.2792 0.9022 0.0802 0.187 Uiso 1 1 calc R
C30 C 0.3168(3) 0.7917(3) 0.1222(2) 0.1141(17) Uani 1 1 d .
H30A H 0.2918 0.7668 0.1613 0.137 Uiso 1 1 calc R
H30B H 0.2775 0.7663 0.0861 0.137 Uiso 1 1 calc R
C31 C 0.34475(19) 0.71323(15) -0.03777(11) 0.0406(5) Uani 1 1 d .
C32 C 0.33965(19) 0.78953(15) -0.07080(11) 0.0403(5) Uani 1 1 d .
C33 C 0.2416(2) 0.82925(17) -0.07818(13) 0.0553(7) Uani 1 1 d .
H33 H 0.2376 0.8808 -0.0993 0.066 Uiso 1 1 calc R
C34 C 0.1499(2) 0.7951(2) -0.05536(16) 0.0703(9) Uani 1 1 d .
H34 H 0.0846 0.8234 -0.0604 0.084 Uiso 1 1 calc R
C35 C 0.1552(2) 0.7194(2) -0.02525(16) 0.0741(9) Uani 1 1 d .
H35 H 0.0929 0.6951 -0.0104 0.089 Uiso 1 1 calc R
C36 C 0.2509(2) 0.67874(19) -0.01664(14) 0.0588(7) Uani 1 1 d .
H36 H 0.2531 0.6267 0.0039 0.071 Uiso 1 1 calc R
C37 C 0.4397(2) 0.82668(16) -0.09665(13) 0.0505(6) Uani 1 1 d .
H37 H 0.4853 0.7797 -0.1094 0.061 Uiso 1 1 calc R
C38 C 0.5021(2) 0.87570(19) -0.04602(15) 0.0700(9) Uani 1 1 d .
H38A H 0.4614 0.9244 -0.0344 0.105 Uiso 1 1 calc R
H38B H 0.5696 0.8932 -0.0623 0.105 Uiso 1 1 calc R
H38C H 0.5150 0.8407 -0.0090 0.105 Uiso 1 1 calc R
C39 C 0.4178(3) 0.88098(19) -0.15570(14) 0.0652(8) Uani 1 1 d .
H39A H 0.3742 0.8500 -0.1865 0.098 Uiso 1 1 calc R
H39B H 0.4847 0.8959 -0.1740 0.098 Uiso 1 1 calc R
H39C H 0.3805 0.9312 -0.1438 0.098 Uiso 1 1 calc R

loop_
_atom_site_aniso_label
_atom_site_aniso_U_11
_atom_site_aniso_U_22
_atom_site_aniso_U_33
_atom_site_aniso_U_23
_atom_site_aniso_U_13
_atom_site_aniso_U_12
Ca1 0.0451(3) 0.0349(3) 0.0304(3) 0.00174(18) -0.0035(2) 0.0008(2)
Ca2 0.0414(3) 0.0357(3) 0.0350(3) -0.00095(19) -0.0025(2) -0.0020(2)
O1 0.0499(12) 0.0692(13) 0.0823(15) -0.0144(11) 0.0057(10) -0.0191(10)
O2 0.0583(12) 0.0487(11) 0.0659(12) -0.0187(9) -0.0002(9) 0.0031(9)
O3 0.0491(10) 0.0407(9) 0.0424(9) -0.0001(7) -0.0090(8) 0.0134(8)
O4 0.0847(15) 0.0596(12) 0.0571(12) -0.0056(10) 0.0229(11) -0.0192(11)
O5 0.0713(13) 0.0550(11) 0.0522(11) 0.0026(9) -0.0228(10) 0.0031(10)
O6 0.0475(10) 0.0442(9) 0.0323(8) -0.0021(7) 0.0049(7) -0.0018(7)
O8 0.0382(9) 0.0378(9) 0.0338(8) 0.0027(6) -0.0015(7) 0.0024(7)
C1 0.0417(14) 0.0480(15) 0.0625(17) -0.0127(13) 0.0090(13) -0.0002(12)
C2 0.069(2) 0.068(2) 0.086(2) 0.0192(18) 0.0244(18) 0.0095(16)
C3 0.064(2) 0.113(3) 0.084(2) 0.033(2) 0.0098(19) 0.027(2)
C4 0.0402(16) 0.135(3) 0.079(2) 0.021(2) 0.0008(16) 0.0148(19)
C5 0.0402(15) 0.085(2) 0.0685(19) 0.0108(16) 0.0052(14) -0.0046(14)
C6 0.0389(13) 0.0512(15) 0.0504(15) -0.0094(12) 0.0028(11) 0.0008(11)
C7 0.0449(15) 0.0659(18) 0.0512(16) -0.0044(13) -0.0039(12) -0.0037(13)
C8 0.081(3) 0.197(5) 0.089(3) 0.065(3) 0.012(2) 0.017(3)
C9 0.097(3) 0.066(2) 0.090(3) -0.0163(18) -0.033(2) 0.0224(18)
C10 0.130(3) 0.0575(19) 0.064(2) 0.0078(16) -0.031(2) 0.004(2)
C11 0.134(4) 0.164(5) 0.159(5) 0.075(4) -0.076(4) 0.009(4)
C12 0.120(5) 0.277(9) 0.192(6) 0.115(6) -0.107(5) -0.064(5)
C13 0.080(3) 0.095(3) 0.093(3) 0.008(2) -0.031(2) -0.017(2)
C14 0.197(5) 0.073(2) 0.062(2) 0.0052(18) 0.040(3) -0.035(3)
C15 0.222(7) 0.125(4) 0.192(6) 0.027(4) 0.152(6) -0.012(4)
C16 0.114(5) 0.307(10) 0.185(7) 0.080(7) 0.039(5) -0.076(5)
C17 0.080(3) 0.145(4) 0.107(3) -0.019(3) 0.021(2) -0.046(3)
C18 0.0451(14) 0.0339(12) 0.0386(13) 0.0030(10) 0.0058(11) 0.0001(10)
C19 0.0586(16) 0.0530(15) 0.0336(13) -0.0034(11) 0.0040(12) 0.0007(12)
C20 0.084(2) 0.082(2) 0.0413(16) -0.0039(15) 0.0177(15) 0.0032(18)
C21 0.070(2) 0.096(3) 0.080(2) -0.003(2) 0.0393(19) 0.0038(19)
C22 0.0467(17) 0.111(3) 0.086(3) -0.008(2) 0.0115(17) 0.0050(17)
C23 0.0522(17) 0.080(2) 0.0537(17) -0.0038(15) -0.0011(14) 0.0079(14)
C24 0.064(2) 0.117(3) 0.0445(17) -0.0193(17) -0.0041(15) 0.0029(19)
C25 0.126(3) 0.110(3) 0.071(2) -0.013(2) -0.047(2) 0.021(3)
C26 0.094(3) 0.177(5) 0.073(3) 0.018(3) -0.017(2) -0.058(3)
C27 0.081(3) 0.157(5) 0.222(6) -0.138(5) 0.007(3) -0.012(3)
C28 0.235(7) 0.050(3) 0.368(11) -0.055(4) 0.205(8) -0.034(4)
C29 0.195(6) 0.145(5) 0.129(4) 0.030(4) 0.031(4) 0.113(5)
C30 0.066(2) 0.122(4) 0.153(4) -0.089(3) -0.002(2) 0.012(2)
C31 0.0455(14) 0.0411(13) 0.0347(12) -0.0025(10) -0.0053(10) 0.0041(11)
C32 0.0414(13) 0.0414(13) 0.0376(13) -0.0007(10) -0.0052(10) 0.0051(10)
C33 0.0505(16) 0.0544(16) 0.0606(17) 0.0093(13) -0.0020(13) 0.0155(13)
C34 0.0425(16) 0.089(2) 0.080(2) 0.0121(18) 0.0084(15) 0.0182(15)
C35 0.0460(17) 0.097(3) 0.080(2) 0.0137(19) 0.0124(16) -0.0047(17)
C36 0.0594(18) 0.0607(17) 0.0562(17) 0.0137(14) 0.0027(14) -0.0031(14)
C37 0.0456(14) 0.0405(14) 0.0653(17) 0.0024(12) -0.0016(13) 0.0039(11)
C38 0.0640(19) 0.0596(18) 0.084(2) 0.0132(16) -0.0233(17) -0.0105(15)
C39 0.072(2) 0.0631(18) 0.0605(18) 0.0115(15) 0.0076(15) -0.0077(15)

loop_
_atom_type_symbol
_atom_type_description
_atom_type_scat_dispersion_real
_atom_type_scat_dispersion_imag
_atom_type_scat_source
C C 0.0033 0.0016 'International Tables Vol C Tables 4.2.6.8 and 6.1.1.4'
H H 0.0000 0.0000 'International Tables Vol C Tables 4.2.6.8 and 6.1.1.4'
O O 0.0106 0.0060 'International Tables Vol C Tables 4.2.6.8 and 6.1.1.4'
Ca Ca 0.2262 0.3064 'International Tables Vol C Tables 4.2.6.8 and 6.1.1.4'

loop_
_geom_angle_atom_site_label_1
_geom_angle_atom_site_label_2
_geom_angle_atom_site_label_3
_geom_angle
_geom_angle_site_symmetry_1
_geom_angle_site_symmetry_3
O3 Ca1 O6 178.45(6) 3_665 .
O3 Ca1 O8 101.55(6) 3_665 .
O6 Ca1 O8 79.10(6) . .
O3 Ca1 O8 78.69(5) 3_665 3_665
O6 Ca1 O8 102.84(6) . 3_665
O8 Ca1 O8 78.36(6) . 3_665
O3 Ca1 O4 88.73(7) 3_665 .
O6 Ca1 O4 90.90(6) . .
O8 Ca1 O4 165.08(7) . .
O8 Ca1 O4 93.31(6) 3_665 .
O3 Ca1 O5 87.47(6) 3_665 .
O6 Ca1 O5 91.05(6) . .
O8 Ca1 O5 96.63(6) . .
O8 Ca1 O5 163.90(6) 3_665 .
O4 Ca1 O5 94.58(7) . .
O3 Ca1 Ca2 38.25(4) 3_665 3_665
O6 Ca1 Ca2 143.29(4) . 3_665
O8 Ca1 Ca2 88.21(4) . 3_665
O8 Ca1 Ca2 40.55(4) 3_665 3_665
O4 Ca1 Ca2 93.46(5) . 3_665
O5 Ca1 Ca2 124.80(5) . 3_665
O3 Ca1 Ca1 90.14(4) 3_665 3_665
O6 Ca1 Ca1 91.24(4) . 3_665
O8 Ca1 Ca1 39.24(4) . 3_665
O8 Ca1 Ca1 39.12(4) 3_665 3_665
O4 Ca1 Ca1 131.29(6) . 3_665
O5 Ca1 Ca1 134.02(5) . 3_665
Ca2 Ca1 Ca1 59.276(15) 3_665 3_665
O1 Ca2 O6 126.43(7) . .
O1 Ca2 O3 123.98(8) . .
O6 Ca2 O3 108.45(6) . .
O1 Ca2 O8 99.05(7) . .
O6 Ca2 O8 79.51(6) . .
O3 Ca2 O8 78.96(5) . .
O1 Ca2 O2 90.65(7) . .
O6 Ca2 O2 94.53(6) . .
O3 Ca2 O2 95.88(6) . .
O8 Ca2 O2 170.29(6) . .
O1 Ca2 Ca1 120.03(6) . 3_665
O6 Ca2 Ca1 93.28(4) . 3_665
O3 Ca2 Ca1 38.70(4) . 3_665
O8 Ca2 Ca1 40.37(4) . 3_665
O2 Ca2 Ca1 133.52(5) . 3_665
C1 O1 Ca2 158.38(19) . .
C27 O2 C30 103.2(3) . .
C27 O2 Ca2 124.9(2) . .
C30 O2 Ca2 131.77(18) . .
C31 O3 Ca2 124.36(14) . .
C31 O3 Ca1 125.96(14) . 3_665
Ca2 O3 Ca1 103.05(6) . 3_665
C17 O4 C14 106.1(3) . .
C17 O4 Ca1 122.5(2) . .
C14 O4 Ca1 131.2(2) . .
C13 O5 C10 108.7(2) . .
C13 O5 Ca1 119.92(18) . .
C10 O5 Ca1 130.58(19) . .
C18 O6 Ca2 127.48(13) . .
C18 O6 Ca1 128.91(13) . .
Ca2 O6 Ca1 102.20(6) . .
Ca1 O8 Ca1 101.64(6) . 3_665
Ca1 O8 Ca2 98.83(6) . .
Ca1 O8 Ca2 99.08(6) 3_665 .
O1 C1 C2 122.1(3) . .
O1 C1 C6 121.2(3) . .
C2 C1 C6 116.7(2) . .
C3 C2 C1 122.5(3) . .
C3 C2 H2 118.7 . .
C1 C2 H2 118.7 . .
C4 C3 C2 120.7(3) . .
C4 C3 H3 119.7 . .
C2 C3 H3 119.7 . .
C3 C4 C5 119.0(3) . .
C3 C4 H4 120.5 . .
C5 C4 H4 120.5 . .
C6 C5 C4 121.9(3) . .
C6 C5 H5 119.0 . .
C4 C5 H5 119.0 . .
C5 C6 C1 119.1(3) . .
C5 C6 C7 122.0(2) . .
C1 C6 C7 118.8(2) . .
C6 C7 C9 110.3(2) . .
C6 C7 C8 114.5(2) . .
C9 C7 C8 110.4(3) . .
C6 C7 H7 107.1 . .
C9 C7 H7 107.1 . .
C8 C7 H7 107.1 . .
C7 C8 H8A 109.5 . .
C7 C8 H8B 109.5 . .
H8A C8 H8B 109.5 . .
C7 C8 H8C 109.5 . .
H8A C8 H8C 109.5 . .
H8B C8 H8C 109.5 . .
C7 C9 H9A 109.5 . .
C7 C9 H9B 109.5 . .
H9A C9 H9B 109.5 . .
C7 C9 H9C 109.5 . .
H9A C9 H9C 109.5 . .
H9B C9 H9C 109.5 . .
O5 C10 C11 106.8(3) . .
O5 C10 H10A 110.4 . .
C11 C10 H10A 110.4 . .
O5 C10 H10B 110.4 . .
C11 C10 H10B 110.4 . .
H10A C10 H10B 108.6 . .
C12 C11 C10 107.8(4) . .
C12 C11 H11A 110.2 . .
C10 C11 H11A 110.2 . .
C12 C11 H11B 110.2 . .
C10 C11 H11B 110.2 . .
H11A C11 H11B 108.5 . .
C11 C12 C13 109.4(4) . .
C11 C12 H12A 109.8 . .
C13 C12 H12A 109.8 . .
C11 C12 H12B 109.8 . .
C13 C12 H12B 109.8 . .
H12A C12 H12B 108.2 . .
O5 C13 C12 106.6(4) . .
O5 C13 H13A 110.4 . .
C12 C13 H13A 110.4 . .
O5 C13 H13B 110.4 . .
C12 C13 H13B 110.4 . .
H13A C13 H13B 108.6 . .
O4 C14 C15 104.7(4) . .
O4 C14 H14A 110.8 . .
C15 C14 H14A 110.8 . .
O4 C14 H14B 110.8 . .
C15 C14 H14B 110.8 . .
H14A C14 H14B 108.9 . .
C16 C15 C14 106.0(4) . .
C16 C15 H15A 110.5 . .
C14 C15 H15A 110.5 . .
C16 C15 H15B 110.5 . .
C14 C15 H15B 110.5 . .
H15A C15 H15B 108.7 . .
C17 C16 C15 106.5(5) . .
C17 C16 H16A 110.4 . .
C15 C16 H16A 110.4 . .
C17 C16 H16B 110.4 . .
C15 C16 H16B 110.4 . .
H16A C16 H16B 108.6 . .
C16 C17 O4 110.0(5) . .
C16 C17 H17A 109.7 . .
O4 C17 H17A 109.7 . .
C16 C17 H17B 109.7 . .
O4 C17 H17B 109.7 . .
H17A C17 H17B 108.2 . .
O6 C18 C23 120.1(2) . .
O6 C18 C19 121.5(2) . .
C23 C18 C19 118.4(2) . .
C20 C19 C18 118.2(3) . .
C20 C19 C24 121.6(3) . .
C18 C19 C24 120.2(2) . .
C21 C20 C19 122.6(3) . .
C21 C20 H20 118.7 . .
C19 C20 H20 118.7 . .
C22 C21 C20 119.3(3) . .
C22 C21 H21 120.3 . .
C20 C21 H21 120.3 . .
C21 C22 C23 120.1(3) . .
C21 C22 H22 119.9 . .
C23 C22 H22 119.9 . .
C22 C23 C18 121.3(3) . .
C22 C23 H23 119.4 . .
C18 C23 H23 119.4 . .
C19 C24 C26 110.8(3) . .
C19 C24 C25 113.3(3) . .
C26 C24 C25 110.6(3) . .
C19 C24 H24 107.3 . .
C26 C24 H24 107.3 . .
C25 C24 H24 107.3 . .
C24 C25 H25A 109.5 . .
C24 C25 H25B 109.5 . .
H25A C25 H25B 109.5 . .
C24 C25 H25C 109.5 . .
H25A C25 H25C 109.5 . .
H25B C25 H25C 109.5 . .
C24 C26 H26A 109.5 . .
C24 C26 H26B 109.5 . .
H26A C26 H26B 109.5 . .
C24 C26 H26C 109.5 . .
H26A C26 H26C 109.5 . .
H26B C26 H26C 109.5 . .
O2 C27 C28 109.5(5) . .
O2 C27 H27A 109.8 . .
C28 C27 H27A 109.8 . .
O2 C27 H27B 109.8 . .
C28 C27 H27B 109.8 . .
H27A C27 H27B 108.2 . .
C27 C28 C29 105.5(4) . .
C27 C28 H28A 110.6 . .
C29 C28 H28A 110.6 . .
C27 C28 H28B 110.6 . .
C29 C28 H28B 110.6 . .
H28A C28 H28B 108.8 . .
C30 C29 C28 103.7(4) . .
C30 C29 H29A 111.0 . .
C28 C29 H29A 111.0 . .
C30 C29 H29B 111.0 . .
C28 C29 H29B 111.0 . .
H29A C29 H29B 109.0 . .
O2 C30 C29 106.7(4) . .
O2 C30 H30A 110.4 . .
C29 C30 H30A 110.4 . .
O2 C30 H30B 110.4 . .
C29 C30 H30B 110.4 . .
H30A C30 H30B 108.6 . .
O3 C31 C36 120.3(2) . .
O3 C31 C32 121.0(2) . .
C36 C31 C32 118.8(2) . .
C33 C32 C31 118.4(2) . .
C33 C32 C37 121.7(2) . .
C31 C32 C37 119.9(2) . .
C34 C33 C32 121.8(3) . .
C34 C33 H33 119.1 . .
C32 C33 H33 119.1 . .
C35 C34 C33 119.2(3) . .
C35 C34 H34 120.4 . .
C33 C34 H34 120.4 . .
C34 C35 C36 120.5(3) . .
C34 C35 H35 119.8 . .
C36 C35 H35 119.8 . .
C35 C36 C31 121.2(3) . .
C35 C36 H36 119.4 . .
C31 C36 H36 119.4 . .
C32 C37 C38 111.2(2) . .
C32 C37 C39 113.0(2) . .
C38 C37 C39 110.4(2) . .
C32 C37 H37 107.3 . .
C38 C37 H37 107.3 . .
C39 C37 H37 107.3 . .
C37 C38 H38A 109.5 . .
C37 C38 H38B 109.5 . .
H38A C38 H38B 109.5 . .
C37 C38 H38C 109.5 . .
H38A C38 H38C 109.5 . .
H38B C38 H38C 109.5 . .
C37 C39 H39A 109.5 . .
C37 C39 H39B 109.5 . .
H39A C39 H39B 109.5 . .
C37 C39 H39C 109.5 . .
H39A C39 H39C 109.5 . .
H39B C39 H39C 109.5 . .

loop_
_geom_bond_atom_site_label_1
_geom_bond_atom_site_label_2
_geom_bond_distance
_geom_bond_site_symmetry_2
Ca1 O3 2.3029(16) 3_665
Ca1 O6 2.3160(16) .
Ca1 O8 2.3476(16) .
Ca1 O8 2.3537(16) 3_665
Ca1 O4 2.4115(19) .
Ca1 O5 2.4344(18) .
Ca1 Ca2 3.5882(7) 3_665
Ca1 Ca1 3.6442(9) 3_665
Ca2 O1 2.1576(19) .
Ca2 O6 2.2801(16) .
Ca2 O3 2.2804(16) .
Ca2 O8 2.3622(15) .
Ca2 O2 2.4111(18) .
Ca2 Ca1 3.5882(7) 3_665
O1 C1 1.314(3) .
O2 C27 1.375(4) .
O2 C30 1.412(4) .
O3 C31 1.351(3) .
O3 Ca1 2.3029(16) 3_665
O4 C17 1.414(4) .
O4 C14 1.425(4) .
O5 C13 1.429(4) .
O5 C10 1.432(4) .
O6 C18 1.341(3) .
O8 Ca1 2.3537(16) 3_665
C1 C2 1.408(4) .
C1 C6 1.418(4) .
C2 C3 1.360(5) .
C2 H2 0.9400 .
C3 C4 1.356(5) .
C3 H3 0.9400 .
C4 C5 1.390(4) .
C4 H4 0.9400 .
C5 C6 1.383(3) .
C5 H5 0.9400 .
C6 C7 1.510(4) .
C7 C9 1.513(4) .
C7 C8 1.521(4) .
C7 H7 0.9900 .
C8 H8A 0.9700 .
C8 H8B 0.9700 .
C8 H8C 0.9700 .
C9 H9A 0.9700 .
C9 H9B 0.9700 .
C9 H9C 0.9700 .
C10 C11 1.469(5) .
C10 H10A 0.9800 .
C10 H10B 0.9800 .
C11 C12 1.392(7) .
C11 H11A 0.9800 .
C11 H11B 0.9800 .
C12 C13 1.450(6) .
C12 H12A 0.9800 .
C12 H12B 0.9800 .
C13 H13A 0.9800 .
C13 H13B 0.9800 .
C14 C15 1.491(8) .
C14 H14A 0.9800 .
C14 H14B 0.9800 .
C15 C16 1.456(9) .
C15 H15A 0.9800 .
C15 H15B 0.9800 .
C16 C17 1.398(6) .
C16 H16A 0.9800 .
C16 H16B 0.9800 .
C17 H17A 0.9800 .
C17 H17B 0.9800 .
C18 C23 1.398(4) .
C18 C19 1.405(3) .
C19 C20 1.385(4) .
C19 C24 1.500(4) .
C20 C21 1.369(5) .
C20 H20 0.9400 .
C21 C22 1.364(5) .
C21 H21 0.9400 .
C22 C23 1.378(4) .
C22 H22 0.9400 .
C23 H23 0.9400 .
C24 C26 1.517(5) .
C24 C25 1.519(5) .
C24 H24 0.9900 .
C25 H25A 0.9700 .
C25 H25B 0.9700 .
C25 H25C 0.9700 .
C26 H26A 0.9700 .
C26 H26B 0.9700 .
C26 H26C 0.9700 .
C27 C28 1.409(8) .
C27 H27A 0.9800 .
C27 H27B 0.9800 .
C28 C29 1.462(9) .
C28 H28A 0.9800 .
C28 H28B 0.9800 .
C29 C30 1.459(7) .
C29 H29A 0.9800 .
C29 H29B 0.9800 .
C30 H30A 0.9800 .
C30 H30B 0.9800 .
C31 C36 1.392(4) .
C31 C32 1.408(3) .
C32 C33 1.390(3) .
C32 C37 1.513(3) .
C33 C34 1.380(4) .
C33 H33 0.9400 .
C34 C35 1.371(4) .
C34 H34 0.9400 .
C35 C36 1.373(4) .
C35 H35 0.9400 .
C36 H36 0.9400 .
C37 C38 1.520(4) .
C37 C39 1.537(4) .
C37 H37 0.9900 .
C38 H38A 0.9700 .
C38 H38B 0.9700 .
C38 H38C 0.9700 .
C39 H39A 0.9700 .
C39 H39B 0.9700 .
C39 H39C 0.9700 .
